data_7160698
loop_
_publ_author_name
'Dubey, Sapana'
'Trivedi, Pragya'
'Sau, Madan'
'Mandal, Sukanya'
'Roy, Shreya'
'Rout, Subhrakanta'
'Das, Subhojit'
'Sahoo, Gokarneswar'
'Bonne, Damien'
'Das, Tapas'

_publ_section_title
;
 Oxidative functionalization of cyclopentane-1,3-diones: cell imaging
 studies of diphenothiazine derivatives.
;
_journal_issue 38
_journal_name_full 'Organic &amp; biomolecular chemistry'
_journal_page_first 8672
_journal_page_last 8677
_journal_paper_doi 10.1039/d5ob01082a
_journal_volume 23
_journal_year 2025
_chemical_formula_sum 'C18 H20 Cl N O2'
_chemical_formula_weight 317.80
_space_group_crystal_system monoclinic
_space_group_IT_number 14
_space_group_name_Hall '-P 2yn'
_space_group_name_H-M_alt 'P 1 21/n 1'
_atom_sites_solution_hydrogens geom
_audit_creation_method SHELXL-2018/3
_audit_update_record
;
2025-06-10 deposited with the CCDC.	2025-08-21 downloaded from the CCDC.
;
_cell_angle_alpha 90
_cell_angle_beta 94.613(4)
_cell_angle_gamma 90
_cell_formula_units_Z 4
_cell_length_a 9.0144(5)
_cell_length_b 18.2455(9)
_cell_length_c 10.1329(5)
_cell_measurement_reflns_used 6129
_cell_measurement_temperature 293(2)
_cell_measurement_theta_max 26.312
_cell_measurement_theta_min 2.2330
_cell_volume 1661.18(15)
_computing_structure_refinement 'SHELXL-2018/3 (Sheldrick, 2018)'
_computing_structure_solution 'SHELXT 2014/5 (Sheldrick, 2014)'
_diffrn_ambient_temperature 293(2)
_diffrn_detector 'Hybrid Pixel Array Detector'
_diffrn_detector_area_resol_mean 10.000
_diffrn_measured_fraction_theta_full 0.990
_diffrn_measured_fraction_theta_max 0.944
_diffrn_measurement_device 'four-circle diffractometer'
_diffrn_measurement_device_type 'XtaLAB Pro II AFC12 (RINC): Kappa single'
_diffrn_radiation_probe x-ray
_diffrn_radiation_type MoK\a
_diffrn_radiation_wavelength 0.71073
_diffrn_reflns_av_R_equivalents 0.0433
_diffrn_reflns_av_unetI/netI 0.0408
_diffrn_reflns_Laue_measured_fraction_full 0.990
_diffrn_reflns_Laue_measured_fraction_max 0.944
_diffrn_reflns_limit_h_max 11
_diffrn_reflns_limit_h_min -9
_diffrn_reflns_limit_k_max 18
_diffrn_reflns_limit_k_min -23
_diffrn_reflns_limit_l_max 12
_diffrn_reflns_limit_l_min -12
_diffrn_reflns_number 13550
_diffrn_reflns_point_group_measured_fraction_full 0.990
_diffrn_reflns_point_group_measured_fraction_max 0.944
_diffrn_reflns_theta_full 25.500
_diffrn_reflns_theta_max 27.037
_diffrn_reflns_theta_min 2.232
_diffrn_source 'micro-focus sealed X-ray tube'
_diffrn_source_type 'Rigaku (Mo) X-ray Source'
_exptl_absorpt_coefficient_mu 0.236
_exptl_absorpt_correction_T_max 1.00000
_exptl_absorpt_correction_T_min 0.51796
_exptl_absorpt_correction_type multi-scan
_exptl_absorpt_process_details
;
CrysAlisPro 1.171.41.89a (Rigaku Oxford Diffraction, 2020)
Empirical absorption correction using spherical harmonics,
implemented in SCALE3 ABSPACK scaling algorithm.
;
_exptl_crystal_colour 'Pale yellow'
_exptl_crystal_density_diffrn 1.271
_exptl_crystal_description 'Rectangular bar'
_exptl_crystal_F_000 672
_exptl_crystal_size_max 0.50
_exptl_crystal_size_mid 0.25
_exptl_crystal_size_min 0.09
_refine_diff_density_max 0.332
_refine_diff_density_min -0.396
_refine_diff_density_rms 0.032
_refine_ls_extinction_coef 0.0096(17)
_refine_ls_extinction_expression Fc^*^=kFc[1+0.001xFc^2^\l^3^/sin(2\q)]^-1/4^
_refine_ls_extinction_method 'SHELXL-2018/3 (Sheldrick 2018)'
_refine_ls_goodness_of_fit_ref 1.114
_refine_ls_hydrogen_treatment constr
_refine_ls_matrix_type full
_refine_ls_number_parameters 201
_refine_ls_number_reflns 3435
_refine_ls_number_restraints 0
_refine_ls_restrained_S_all 1.114
_refine_ls_R_factor_all 0.0747
_refine_ls_R_factor_gt 0.0485
_refine_ls_shift/su_max 0.004
_refine_ls_shift/su_mean 0.001
_refine_ls_structure_factor_coef Fsqd
_refine_ls_weighting_details 'w=1/[\s^2^(Fo^2^)+(0.0557P)^2^+0.1576P] where P=(Fo^2^+2Fc^2^)/3'
_refine_ls_weighting_scheme calc
_refine_ls_wR_factor_gt 0.1270
_refine_ls_wR_factor_ref 0.1388
_reflns_Friedel_coverage 0.000
_reflns_number_gt 2273
_reflns_number_total 3435
_reflns_threshold_expression 'I > 2\s(I)'
_cod_data_source_file d5ob01082a2.cif
_cod_data_source_block shelx_CCDC1
_cod_depositor_comments 'Adding full bibliography for 7160697--7160698.cif.'
_cod_original_sg_symbol_H-M 'P 21/n'
_cod_database_code 7160698
_shelx_shelxl_version_number 2018/3
_shelx_space_group_comment
;
The symmetry employed for this shelxl refinement is uniquely defined
by the following loop, which should always be used as a source of
symmetry information in preference to the above space-group names.
They are only intended as comments.
;

loop_
_space_group_symop_operation_xyz
'x, y, z'
'-x+1/2, y+1/2, -z+1/2'
'-x, -y, -z'
'x-1/2, -y-1/2, z-1/2'

loop_
_atom_site_label
_atom_site_type_symbol
_atom_site_fract_x
_atom_site_fract_y
_atom_site_fract_z
_atom_site_U_iso_or_equiv
_atom_site_adp_type
_atom_site_occupancy
_atom_site_site_symmetry_order
_atom_site_calc_flag
_atom_site_refinement_flags_posn
_atom_site_refinement_flags_adp
_atom_site_refinement_flags_occupancy
_atom_site_disorder_assembly
_atom_site_disorder_group
Cl22 Cl 0.58530(9) 0.61507(4) 0.34119(7) 0.1099(3) Uani 1 1 d . . . . .
O20 O 0.47881(16) 0.83742(7) 0.60842(14) 0.0798(4) Uani 1 1 d . . . . .
N13 N 0.26392(15) 0.65890(8) 0.87434(14) 0.0572(4) Uani 1 1 d . . . . .
O19 O 0.53319(16) 0.72025(8) 1.01881(14) 0.0863(5) Uani 1 1 d . . . . .
C8 C 0.35645(17) 0.70833(8) 0.82856(16) 0.0460(4) Uani 1 1 d . . . . .
C9 C 0.33856(19) 0.74912(10) 0.71521(17) 0.0561(5) Uani 1 1 d . . . . .
H9 H 0.255620 0.746360 0.654589 0.067 Uiso 1 1 calc R U . . .
C12 C 0.49468(18) 0.73452(9) 0.90486(18) 0.0538(4) Uani 1 1 d . . . . .
C10 C 0.4615(2) 0.79610(9) 0.70111(19) 0.0563(5) Uani 1 1 d . . . . .
C11 C 0.57406(19) 0.78726(9) 0.81935(18) 0.0571(5) Uani 1 1 d . . . . .
C1 C 0.70409(18) 0.68239(10) 0.7091(2) 0.0604(5) Uani 1 1 d . . . . .
C18 C 0.3067(2) 0.60440(10) 0.9765(2) 0.0662(5) Uani 1 1 d . . . . .
H18A H 0.235374 0.604747 1.043297 0.079 Uiso 1 1 calc R U . . .
H18B H 0.403755 0.616533 1.019237 0.079 Uiso 1 1 calc R U . . .
C2 C 0.66481(19) 0.68070(10) 0.5744(2) 0.0653(5) Uani 1 1 d . . . . .
H2 H 0.653691 0.724314 0.527140 0.078 Uiso 1 1 calc R U . . .
C7 C 0.72227(19) 0.75413(10) 0.7808(2) 0.0662(5) Uani 1 1 d . . . . .
H7A H 0.769682 0.788786 0.724978 0.079 Uiso 1 1 calc R U . . .
H7B H 0.787850 0.747068 0.860426 0.079 Uiso 1 1 calc R U . . .
C14 C 0.12159(19) 0.64260(12) 0.8012(2) 0.0698(5) Uani 1 1 d . . . . .
H14A H 0.099777 0.679873 0.734152 0.084 Uiso 1 1 calc R U . . .
H14B H 0.043113 0.643557 0.861261 0.084 Uiso 1 1 calc R U . . .
C6 C 0.7225(2) 0.61636(11) 0.7767(2) 0.0742(6) Uani 1 1 d . . . . .
H6 H 0.749611 0.616459 0.867227 0.089 Uiso 1 1 calc R U . . .
C3 C 0.6420(2) 0.61472(11) 0.5099(2) 0.0725(6) Uani 1 1 d . . . . .
C17 C 0.3115(3) 0.52909(11) 0.9149(2) 0.0818(6) Uani 1 1 d . . . . .
H17A H 0.391367 0.527367 0.856241 0.098 Uiso 1 1 calc R U . . .
H17B H 0.332644 0.492935 0.984019 0.098 Uiso 1 1 calc R U . . .
C15 C 0.1250(2) 0.56825(13) 0.7358(2) 0.0813(6) Uani 1 1 d . . . . .
H15A H 0.028028 0.557378 0.691753 0.098 Uiso 1 1 calc R U . . .
H15B H 0.197036 0.568578 0.669663 0.098 Uiso 1 1 calc R U . . .
C4 C 0.6624(2) 0.54905(11) 0.5778(3) 0.0865(7) Uani 1 1 d . . . . .
H4 H 0.649826 0.504553 0.533587 0.104 Uiso 1 1 calc R U . . .
C21 C 0.6049(3) 0.86022(11) 0.8909(2) 0.0880(7) Uani 1 1 d . . . . .
H21A H 0.514213 0.878779 0.921629 0.132 Uiso 1 1 calc R U . . .
H21B H 0.643320 0.894822 0.830894 0.132 Uiso 1 1 calc R U . . .
H21C H 0.676638 0.852813 0.964963 0.132 Uiso 1 1 calc R U . . .
C5 C 0.7011(3) 0.55089(12) 0.7108(3) 0.0884(7) Uani 1 1 d . . . . .
H5 H 0.713093 0.507150 0.757576 0.106 Uiso 1 1 calc R U . . .
C16 C 0.1664(3) 0.51013(13) 0.8377(3) 0.0967(8) Uani 1 1 d . . . . .
H16A H 0.175742 0.463238 0.794012 0.116 Uiso 1 1 calc R U . . .
H16B H 0.088333 0.505910 0.897806 0.116 Uiso 1 1 calc R U . . .

loop_
_atom_site_aniso_label
_atom_site_aniso_U_11
_atom_site_aniso_U_22
_atom_site_aniso_U_33
_atom_site_aniso_U_23
_atom_site_aniso_U_13
_atom_site_aniso_U_12
Cl22 0.1395(7) 0.1033(5) 0.0893(5) -0.0213(3) 0.0251(4) -0.0131(4)
O20 0.0960(11) 0.0717(9) 0.0726(10) 0.0223(7) 0.0114(8) 0.0095(7)
N13 0.0492(8) 0.0608(9) 0.0595(10) 0.0018(7) -0.0076(7) -0.0036(7)
O19 0.0784(10) 0.1182(12) 0.0571(9) 0.0178(8) -0.0264(7) -0.0301(8)
C8 0.0429(8) 0.0484(9) 0.0454(10) -0.0045(7) -0.0033(7) 0.0068(7)
C9 0.0526(10) 0.0646(10) 0.0490(11) -0.0006(8) -0.0090(8) 0.0102(9)
C12 0.0492(9) 0.0596(10) 0.0504(11) -0.0010(8) -0.0085(8) -0.0017(8)
C10 0.0626(11) 0.0498(9) 0.0562(12) 0.0017(8) 0.0031(9) 0.0091(8)
C11 0.0570(10) 0.0520(9) 0.0607(12) -0.0007(8) -0.0044(8) -0.0070(8)
C1 0.0395(9) 0.0596(10) 0.0829(15) 0.0068(10) 0.0092(9) -0.0019(8)
C18 0.0680(12) 0.0727(12) 0.0578(12) 0.0096(9) 0.0043(9) -0.0036(10)
C2 0.0590(11) 0.0574(11) 0.0815(16) 0.0053(10) 0.0180(10) -0.0018(9)
C7 0.0503(11) 0.0694(11) 0.0780(14) 0.0071(10) -0.0015(9) -0.0115(9)
C14 0.0458(10) 0.0883(14) 0.0739(14) -0.0040(11) -0.0046(9) -0.0102(10)
C6 0.0566(12) 0.0708(13) 0.0954(17) 0.0160(11) 0.0071(11) 0.0105(9)
C3 0.0678(13) 0.0695(12) 0.0829(15) -0.0084(11) 0.0231(11) -0.0021(10)
C17 0.0921(16) 0.0647(12) 0.0902(17) 0.0095(11) 0.0170(13) -0.0031(11)
C15 0.0658(12) 0.1000(16) 0.0782(15) -0.0187(13) 0.0060(11) -0.0260(12)
C4 0.0824(15) 0.0555(12) 0.125(2) -0.0073(13) 0.0298(15) 0.0052(10)
C21 0.1094(19) 0.0626(12) 0.0899(17) -0.0127(12) -0.0049(13) -0.0187(12)
C5 0.0865(16) 0.0596(13) 0.121(2) 0.0146(14) 0.0188(15) 0.0132(11)
C16 0.1017(18) 0.0774(15) 0.113(2) -0.0144(14) 0.0227(16) -0.0273(13)

loop_
_atom_type_symbol
_atom_type_description
_atom_type_scat_dispersion_real
_atom_type_scat_dispersion_imag
_atom_type_scat_source
C C 0.0033 0.0016 'International Tables Vol C Tables 4.2.6.8 and 6.1.1.4'
H H 0.0000 0.0000 'International Tables Vol C Tables 4.2.6.8 and 6.1.1.4'
Cl Cl 0.1484 0.1585 'International Tables Vol C Tables 4.2.6.8 and 6.1.1.4'
N N 0.0061 0.0033 'International Tables Vol C Tables 4.2.6.8 and 6.1.1.4'
O O 0.0106 0.0060 'International Tables Vol C Tables 4.2.6.8 and 6.1.1.4'

loop_
_geom_angle_atom_site_label_1
_geom_angle_atom_site_label_2
_geom_angle_atom_site_label_3
_geom_angle
_geom_angle_site_symmetry_1
_geom_angle_site_symmetry_3
_geom_angle_publ_flag
C8 N13 C14 120.58(15) . . ?
C8 N13 C18 124.56(15) . . ?
C14 N13 C18 113.03(15) . . ?
N13 C8 C9 128.62(16) . . ?
N13 C8 C12 123.72(15) . . ?
C9 C8 C12 107.35(15) . . ?
C8 C9 C10 111.93(16) . . ?
C8 C9 H9 124.0 . . ?
C10 C9 H9 124.0 . . ?
O19 C12 C8 126.21(16) . . ?
O19 C12 C11 124.91(16) . . ?
C8 C12 C11 108.72(14) . . ?
O20 C10 C9 126.79(19) . . ?
O20 C10 C11 123.62(17) . . ?
C9 C10 C11 109.59(15) . . ?
C12 C11 C10 101.72(14) . . ?
C12 C11 C21 111.00(16) . . ?
C10 C11 C21 111.51(16) . . ?
C12 C11 C7 110.76(14) . . ?
C10 C11 C7 112.29(15) . . ?
C21 C11 C7 109.40(16) . . ?
C2 C1 C6 118.59(19) . . ?
C2 C1 C7 120.47(17) . . ?
C6 C1 C7 120.9(2) . . ?
N13 C18 C17 109.85(17) . . ?
N13 C18 H18A 109.7 . . ?
C17 C18 H18A 109.7 . . ?
N13 C18 H18B 109.7 . . ?
C17 C18 H18B 109.7 . . ?
H18A C18 H18B 108.2 . . ?
C3 C2 C1 120.31(19) . . ?
C3 C2 H2 119.8 . . ?
C1 C2 H2 119.8 . . ?
C1 C7 C11 113.64(14) . . ?
C1 C7 H7A 108.8 . . ?
C11 C7 H7A 108.8 . . ?
C1 C7 H7B 108.8 . . ?
C11 C7 H7B 108.8 . . ?
H7A C7 H7B 107.7 . . ?
N13 C14 C15 110.93(16) . . ?
N13 C14 H14A 109.5 . . ?
C15 C14 H14A 109.5 . . ?
N13 C14 H14B 109.5 . . ?
C15 C14 H14B 109.5 . . ?
H14A C14 H14B 108.0 . . ?
C5 C6 C1 120.5(2) . . ?
C5 C6 H6 119.8 . . ?
C1 C6 H6 119.8 . . ?
C2 C3 C4 120.7(2) . . ?
C2 C3 Cl22 118.86(17) . . ?
C4 C3 Cl22 120.42(19) . . ?
C16 C17 C18 111.71(19) . . ?
C16 C17 H17A 109.3 . . ?
C18 C17 H17A 109.3 . . ?
C16 C17 H17B 109.3 . . ?
C18 C17 H17B 109.3 . . ?
H17A C17 H17B 107.9 . . ?
C16 C15 C14 110.17(19) . . ?
C16 C15 H15A 109.6 . . ?
C14 C15 H15A 109.6 . . ?
C16 C15 H15B 109.6 . . ?
C14 C15 H15B 109.6 . . ?
H15A C15 H15B 108.1 . . ?
C5 C4 C3 118.8(2) . . ?
C5 C4 H4 120.6 . . ?
C3 C4 H4 120.6 . . ?
C11 C21 H21A 109.5 . . ?
C11 C21 H21B 109.5 . . ?
H21A C21 H21B 109.5 . . ?
C11 C21 H21C 109.5 . . ?
H21A C21 H21C 109.5 . . ?
H21B C21 H21C 109.5 . . ?
C4 C5 C6 121.0(2) . . ?
C4 C5 H5 119.5 . . ?
C6 C5 H5 119.5 . . ?
C15 C16 C17 110.49(18) . . ?
C15 C16 H16A 109.6 . . ?
C17 C16 H16A 109.6 . . ?
C15 C16 H16B 109.6 . . ?
C17 C16 H16B 109.6 . . ?
H16A C16 H16B 108.1 . . ?

loop_
_geom_bond_atom_site_label_1
_geom_bond_atom_site_label_2
_geom_bond_distance
_geom_bond_site_symmetry_2
_geom_bond_publ_flag
Cl22 C3 1.744(3) . ?
O20 C10 1.224(2) . ?
N13 C8 1.336(2) . ?
N13 C14 1.460(2) . ?
N13 C18 1.465(2) . ?
O19 C12 1.207(2) . ?
C8 C9 1.367(2) . ?
C8 C12 1.491(2) . ?
C9 C10 1.417(3) . ?
C9 H9 0.9300 . ?
C12 C11 1.513(2) . ?
C10 C11 1.515(3) . ?
C11 C21 1.530(3) . ?
C11 C7 1.545(2) . ?
C1 C2 1.382(3) . ?
C1 C6 1.389(3) . ?
C1 C7 1.500(3) . ?
C18 C17 1.511(3) . ?
C18 H18A 0.9700 . ?
C18 H18B 0.9700 . ?
C2 C3 1.377(3) . ?
C2 H2 0.9300 . ?
C7 H7A 0.9700 . ?
C7 H7B 0.9700 . ?
C14 C15 1.511(3) . ?
C14 H14A 0.9700 . ?
C14 H14B 0.9700 . ?
C6 C5 1.375(3) . ?
C6 H6 0.9300 . ?
C3 C4 1.387(3) . ?
C17 C16 1.510(3) . ?
C17 H17A 0.9700 . ?
C17 H17B 0.9700 . ?
C15 C16 1.505(3) . ?
C15 H15A 0.9700 . ?
C15 H15B 0.9700 . ?
C4 C5 1.365(4) . ?
C4 H4 0.9300 . ?
C21 H21A 0.9600 . ?
C21 H21B 0.9600 . ?
C21 H21C 0.9600 . ?
C5 H5 0.9300 . ?
C16 H16A 0.9700 . ?
C16 H16B 0.9700 . ?

loop_
_geom_torsion_atom_site_label_1
_geom_torsion_atom_site_label_2
_geom_torsion_atom_site_label_3
_geom_torsion_atom_site_label_4
_geom_torsion
_geom_torsion_site_symmetry_1
_geom_torsion_site_symmetry_2
_geom_torsion_site_symmetry_3
_geom_torsion_site_symmetry_4
_geom_torsion_publ_flag
C14 N13 C8 C9 -0.3(3) . . . . ?
C18 N13 C8 C9 163.18(17) . . . . ?
C14 N13 C8 C12 172.37(15) . . . . ?
C18 N13 C8 C12 -24.1(2) . . . . ?
N13 C8 C9 C10 179.67(15) . . . . ?
C12 C8 C9 C10 6.03(19) . . . . ?
N13 C8 C12 O19 -7.1(3) . . . . ?
C9 C8 C12 O19 166.96(18) . . . . ?
N13 C8 C12 C11 177.38(14) . . . . ?
C9 C8 C12 C11 -8.59(18) . . . . ?
C8 C9 C10 O20 177.91(16) . . . . ?
C8 C9 C10 C11 -1.2(2) . . . . ?
O19 C12 C11 C10 -168.18(18) . . . . ?
C8 C12 C11 C10 7.44(17) . . . . ?
O19 C12 C11 C21 -49.4(2) . . . . ?
C8 C12 C11 C21 126.17(17) . . . . ?
O19 C12 C11 C7 72.3(2) . . . . ?
C8 C12 C11 C7 -112.09(16) . . . . ?
O20 C10 C11 C12 176.86(16) . . . . ?
C9 C10 C11 C12 -4.00(17) . . . . ?
O20 C10 C11 C21 58.5(2) . . . . ?
C9 C10 C11 C21 -122.37(17) . . . . ?
O20 C10 C11 C7 -64.7(2) . . . . ?
C9 C10 C11 C7 114.44(15) . . . . ?
C8 N13 C18 C17 -107.87(19) . . . . ?
C14 N13 C18 C17 56.7(2) . . . . ?
C6 C1 C2 C3 1.1(3) . . . . ?
C7 C1 C2 C3 -177.24(15) . . . . ?
C2 C1 C7 C11 82.5(2) . . . . ?
C6 C1 C7 C11 -95.8(2) . . . . ?
C12 C11 C7 C1 57.7(2) . . . . ?
C10 C11 C7 C1 -55.3(2) . . . . ?
C21 C11 C7 C1 -179.67(17) . . . . ?
C8 N13 C14 C15 107.11(19) . . . . ?
C18 N13 C14 C15 -58.2(2) . . . . ?
C2 C1 C6 C5 -0.4(3) . . . . ?
C7 C1 C6 C5 177.95(17) . . . . ?
C1 C2 C3 C4 -1.9(3) . . . . ?
C1 C2 C3 Cl22 177.44(13) . . . . ?
N13 C18 C17 C16 -54.8(2) . . . . ?
N13 C14 C15 C16 56.3(2) . . . . ?
C2 C3 C4 C5 1.9(3) . . . . ?
Cl22 C3 C4 C5 -177.42(17) . . . . ?
C3 C4 C5 C6 -1.2(3) . . . . ?
C1 C6 C5 C4 0.5(3) . . . . ?
C14 C15 C16 C17 -54.9(2) . . . . ?
C18 C17 C16 C15 54.9(2) . . . . ?
